data_4309823
loop_
_publ_author_name
'Lei Hou'
'Dan Li'
'Wen-Juan Shi'
'Ye-Gao Yin'
'Seik Weng Ng'

_publ_section_title
;
Ligand-Controlled Mixed-Valence Copper Rectangular Grid-Type Coordination
Polymers Based on Pyridylterpyridine
;
_journal_name_full 'Inorganic Chemistry'
_journal_page_first 7825
_journal_page_last 7832
_journal_paper_doi 10.1021/ic050558d
_journal_volume 44
_journal_year 2005
_chemical_formula_moiety 'C20 H14 N4, 3C N S, 2Cu'
_chemical_formula_sum 'C23 H14 Cu2 N7 S3'
_chemical_formula_weight 611.67
_chemical_name_systematic
; 
 ? 
;
_space_group_IT_number 2
_symmetry_cell_setting triclinic
_symmetry_space_group_name_Hall '-P 1'
_symmetry_space_group_name_H-M 'P -1'
_atom_sites_solution_hydrogens geom
_atom_sites_solution_primary direct
_atom_sites_solution_secondary difmap
_audit_creation_method SHELXL-97
_cell_angle_alpha 71.227(1)
_cell_angle_beta 88.312(1)
_cell_angle_gamma 73.112(1)
_cell_formula_units_Z 2
_cell_length_a 8.2121(5)
_cell_length_b 11.8356(8)
_cell_length_c 13.4445(9)
_cell_measurement_reflns_used 3029
_cell_measurement_temperature 293(2)
_cell_measurement_theta_max 27.4
_cell_measurement_theta_min 2.6
_cell_volume 1180.91(13)
_computing_cell_refinement 'SAINT (Bruker, 2002)'
_computing_data_collection 'SMART (Bruker, 2002)'
_computing_data_reduction SAINT
_computing_publication_material SHELXL-97
_computing_structure_refinement 'SHELXL-97 (Sheldrick, 1997)'
_computing_structure_solution 'SHELXS-97 (Sheldrick, 1997)'
_diffrn_ambient_temperature 293(2)
_diffrn_measured_fraction_theta_full 0.97
_diffrn_measured_fraction_theta_max 0.97
_diffrn_measurement_device_type 'Bruker APEX area-detector diffractometer'
_diffrn_measurement_method '\f and \w scan'
_diffrn_radiation_monochromator graphite
_diffrn_radiation_source 'fine-focus sealed tube'
_diffrn_radiation_type MoK\a
_diffrn_radiation_wavelength 0.71073
_diffrn_reflns_av_R_equivalents 0.019
_diffrn_reflns_av_sigmaI/netI 0.036
_diffrn_reflns_limit_h_max 10
_diffrn_reflns_limit_h_min -10
_diffrn_reflns_limit_k_max 14
_diffrn_reflns_limit_k_min -15
_diffrn_reflns_limit_l_max 17
_diffrn_reflns_limit_l_min -17
_diffrn_reflns_number 10285
_diffrn_reflns_theta_full 27.5
_diffrn_reflns_theta_max 27.5
_diffrn_reflns_theta_min 1.6
_diffrn_standards_decay_% 0
_diffrn_standards_interval_count 0
_diffrn_standards_interval_time 0
_diffrn_standards_number 0
_exptl_absorpt_coefficient_mu 2.094
_exptl_absorpt_correction_T_max 0.744
_exptl_absorpt_correction_T_min 0.587
_exptl_absorpt_correction_type multi-scan
_exptl_absorpt_process_details 'SADABS (Bruker, 2002)'
_exptl_crystal_colour Black
_exptl_crystal_density_diffrn 1.720
_exptl_crystal_density_method 'not measured'
_exptl_crystal_description Block
_exptl_crystal_F_000 614
_exptl_crystal_size_max 0.20
_exptl_crystal_size_mid 0.18
_exptl_crystal_size_min 0.15
_refine_diff_density_max 0.68
_refine_diff_density_min -0.47
_refine_diff_density_rms 0.08
_refine_ls_extinction_method none
_refine_ls_goodness_of_fit_ref 1.04
_refine_ls_hydrogen_treatment constr
_refine_ls_matrix_type full
_refine_ls_number_parameters 343
_refine_ls_number_reflns 5273
_refine_ls_number_restraints 42
_refine_ls_restrained_S_all 1.04
_refine_ls_R_factor_all 0.055
_refine_ls_R_factor_gt 0.043
_refine_ls_shift/su_max 0.001
_refine_ls_shift/su_mean <0.001
_refine_ls_structure_factor_coef Fsqd
_refine_ls_weighting_details 'calc w=1/[\s^2^(Fo^2^)+(0.0662P)^2^+0.4286P] where P=(Fo^2^+2Fc^2^)/3'
_refine_ls_weighting_scheme calc
_refine_ls_wR_factor_gt 0.110
_refine_ls_wR_factor_ref 0.122
_reflns_number_gt 4148
_reflns_number_total 5273
_reflns_threshold_expression I>2\s(I)
_cod_data_source_file ic050558dsi20050702_025700.cif
_cod_data_source_block complex5
_cod_depositor_comments
;
The following automatic conversions were performed:
'_symmetry_cell_setting' value 'Triclinic' changed to 'triclinic'
according to '/home/saulius/struct/CIF-dictionaries/cif_core.dic'
dictionary named 'cif_core.dic' version 2.4.1 from
2010-06-29.

'_exptl_absorpt_correction_type' value 'Multi-scan' changed
to 'multi-scan' according to
'/home/saulius/struct/CIF-dictionaries/cif_core.dic' dictionary named
'cif_core.dic' version 2.4.1 from 2010-06-29.

Automatic conversion script
Id: cif_fix_enum 1527 2010-12-29 10:47:43Z saulius 
;
_cod_original_cell_volume 1180.9(1)
_cod_database_code 4309823

loop_
_symmetry_equiv_pos_as_xyz
'x, y, z'
'-x, -y, -z'

loop_
_atom_site_label
_atom_site_type_symbol
_atom_site_fract_x
_atom_site_fract_y
_atom_site_fract_z
_atom_site_U_iso_or_equiv
_atom_site_adp_type
_atom_site_occupancy
_atom_site_symmetry_multiplicity
_atom_site_calc_flag
_atom_site_refinement_flags
_atom_site_disorder_assembly
_atom_site_disorder_group
Cu2 Cu 0.68557(5) 0.82713(3) 0.82435(3) 0.0377(1) Uani 1 1 d . . .
Cu1 Cu 0.33183(6) 0.55885(4) 0.68220(4) 0.0526(2) Uani 1 1 d . . .
S1 S 0.3809(2) 0.5406(1) 0.85603(8) 0.0771(4) Uani 1 1 d . A .
S2 S 1.1474(1) 0.75678(9) 0.58611(8) 0.0578(3) Uani 1 1 d . . .
S3 S 0.5822(3) 0.5196(3) 0.6136(2) 0.0717(7) Uani 0.50 1 d PDU A -1
S4 S 0.4606(7) 0.9070(4) 0.9823(4) 0.0604(8) Uani 0.50 1 d PDU B -2
N1 N 0.8693(3) 0.7464(2) 0.9463(2) 0.0358(5) Uani 1 1 d . . .
N2 N 0.7940(3) 0.9583(2) 0.8001(2) 0.0334(5) Uani 1 1 d . . .
N3 N 0.5285(3) 0.9653(2) 0.7017(2) 0.0367(5) Uani 1 1 d . . .
N4 N 1.2200(4) 1.4177(3) 0.6967(2) 0.0463(7) Uani 1 1 d . . .
N5 N 0.5665(4) 0.7041(3) 0.8503(2) 0.0498(7) Uani 1 1 d . A .
N6 N 0.8734(4) 0.7486(3) 0.7137(2) 0.0552(8) Uani 1 1 d . . .
N7 N 0.488(1) 0.4855(8) 0.4321(6) 0.076(2) Uani 0.50 1 d PDU . -1
N8 N 0.573(2) 1.0974(15) 1.002(2) 0.091(7) Uani 0.50 1 d PDU B -2
C1 C 0.8959(5) 0.6350(3) 1.0205(2) 0.0437(7) Uani 1 1 d . . .
C2 C 1.0345(5) 0.5828(3) 1.0923(3) 0.0489(8) Uani 1 1 d . . .
C3 C 1.1503(5) 0.6471(3) 1.0885(3) 0.0513(8) Uani 1 1 d . . .
C4 C 1.1229(4) 0.7645(3) 1.0123(3) 0.0457(8) Uani 1 1 d . . .
C5 C 0.9818(4) 0.8114(3) 0.9433(2) 0.0356(6) Uani 1 1 d . . .
C6 C 0.9369(4) 0.9348(3) 0.8585(2) 0.0355(6) Uani 1 1 d . . .
C7 C 1.0271(4) 1.0211(3) 0.8375(2) 0.0416(7) Uani 1 1 d . . .
C8 C 0.9671(4) 1.1342(3) 0.7546(2) 0.0363(6) Uani 1 1 d . . .
C9 C 0.8178(4) 1.1545(3) 0.6959(2) 0.0381(7) Uani 1 1 d . . .
C10 C 0.7351(4) 1.0640(3) 0.7200(2) 0.0336(6) Uani 1 1 d . . .
C11 C 0.5796(4) 1.0686(3) 0.6625(2) 0.0356(6) Uani 1 1 d . . .
C12 C 0.4939(4) 1.1677(3) 0.5773(3) 0.0447(7) Uani 1 1 d . . .
C13 C 0.3515(4) 1.1603(4) 0.5299(3) 0.0530(9) Uani 1 1 d . . .
C14 C 0.2997(4) 1.0551(3) 0.5693(3) 0.0504(8) Uani 1 1 d . . .
C15 C 0.3906(4) 0.9594(3) 0.6555(3) 0.0445(8) Uani 1 1 d . . .
C16 C 1.2872(4) 1.3035(3) 0.7639(3) 0.0495(8) Uani 1 1 d . . .
C17 C 1.2120(4) 1.2090(3) 0.7834(3) 0.0451(8) Uani 1 1 d . . .
C18 C 1.0582(4) 1.2306(3) 0.7312(2) 0.0389(7) Uani 1 1 d . . .
C19 C 0.9914(6) 1.3485(4) 0.6588(3) 0.068(1) Uani 1 1 d . . .
C20 C 1.0739(6) 1.4379(4) 0.6443(3) 0.067(1) Uani 1 1 d . . .
C21 C 0.4890(4) 0.6374(3) 0.8515(2) 0.0403(7) Uani 1 1 d . . .
C22 C 0.9865(4) 0.7516(3) 0.6627(3) 0.0424(7) Uani 1 1 d . . .
C23 C 0.524(3) 0.498(3) 0.509(1) 0.058(3) Uani 0.50 1 d PDU A -1
C24 C 0.515(2) 1.0184(9) 1.005(10) 0.053(2) Uani 0.50 1 d PDU B -2
H1 H 0.8175 0.5910 1.0237 0.052 Uiso 1 1 calc R . .
H2 H 1.0496 0.5048 1.1430 0.059 Uiso 1 1 calc R . .
H3 H 1.2458 0.6129 1.1360 0.062 Uiso 1 1 calc R . .
H4 H 1.1993 0.8101 1.0085 0.055 Uiso 1 1 calc R . .
H7 H 1.1265 1.0042 0.8781 0.050 Uiso 1 1 calc R . .
H9 H 0.7742 1.2289 0.6407 0.046 Uiso 1 1 calc R . .
H12 H 0.5308 1.2384 0.5519 0.054 Uiso 1 1 calc R . .
H13 H 0.2916 1.2260 0.4719 0.064 Uiso 1 1 calc R . .
H14 H 0.2045 1.0486 0.5384 0.060 Uiso 1 1 calc R . .
H15 H 0.3550 0.8883 0.6824 0.053 Uiso 1 1 calc R . .
H16 H 1.3911 1.2860 0.8002 0.059 Uiso 1 1 calc R . .
H17 H 1.2651 1.1307 0.8316 0.054 Uiso 1 1 calc R . .
H19 H 0.8898 1.3676 0.6195 0.081 Uiso 1 1 calc R . .
H20 H 1.0249 1.5165 0.5954 0.080 Uiso 1 1 calc R . .

loop_
_atom_site_aniso_label
_atom_site_aniso_U_11
_atom_site_aniso_U_22
_atom_site_aniso_U_33
_atom_site_aniso_U_23
_atom_site_aniso_U_13
_atom_site_aniso_U_12
Cu2 0.0439(2) 0.0332(2) 0.0422(2) -0.0086(2) -0.0013(2) -0.0247(2)
Cu1 0.0583(3) 0.0506(3) 0.0625(3) -0.0215(2) 0.0086(2) -0.0335(2)
S1 0.1130(9) 0.0906(8) 0.0531(6) -0.0065(5) -0.0051(6) -0.0858(8)
S2 0.0559(5) 0.0582(6) 0.0522(5) -0.0054(4) 0.0116(4) -0.0215(4)
S3 0.043(1) 0.072(2) 0.079(2) -0.007(1) 0.010(1) -0.006(1)
S4 0.049(2) 0.059(2) 0.081(2) -0.025(1) -0.001(1) -0.025(1)
N1 0.046(1) 0.030(1) 0.036(1) -0.010(1) 0.004(1) -0.020(1)
N2 0.040(1) 0.031(1) 0.033(1) -0.007(1) -0.001(1) -0.020(1)
N3 0.037(1) 0.038(1) 0.040(1) -0.013(1) 0.000(1) -0.018(1)
N4 0.068(2) 0.047(2) 0.042(2) -0.018(1) 0.013(1) -0.042(2)
N5 0.061(2) 0.047(2) 0.053(2) -0.015(1) 0.005(1) -0.036(2)
N6 0.051(2) 0.065(2) 0.053(2) -0.026(2) 0.009(2) -0.017(2)
N7 0.095(6) 0.060(4) 0.077(6) -0.028(4) 0.026(5) -0.028(4)
N8 0.070(9) 0.082(8) 0.13(1) -0.014(6) -0.019(6) -0.048(6)
C1 0.064(2) 0.034(2) 0.040(2) -0.012(1) 0.015(2) -0.026(2)
C2 0.071(2) 0.031(2) 0.038(2) -0.006(1) 0.009(2) -0.011(2)
C3 0.060(2) 0.043(2) 0.042(2) -0.008(2) -0.005(2) -0.009(2)
C4 0.049(2) 0.042(2) 0.045(2) -0.007(1) -0.003(2) -0.019(2)
C5 0.046(2) 0.031(2) 0.034(2) -0.009(1) 0.003(1) -0.019(1)
C6 0.045(2) 0.033(2) 0.035(2) -0.010(1) 0.002(1) -0.022(1)
C7 0.047(2) 0.042(2) 0.042(2) -0.010(1) -0.004(1) -0.026(1)
C8 0.047(2) 0.035(2) 0.034(2) -0.010(1) 0.004(1) -0.024(1)
C9 0.049(2) 0.033(2) 0.034(2) -0.006(1) 0.000(1) -0.021(1)
C10 0.040(2) 0.032(2) 0.034(1) -0.011(1) 0.001(1) -0.017(1)
C11 0.035(2) 0.037(2) 0.040(2) -0.014(1) 0.001(1) -0.015(1)
C12 0.046(2) 0.042(2) 0.044(2) -0.010(1) -0.001(1) -0.015(1)
C13 0.046(2) 0.053(2) 0.054(2) -0.012(2) -0.011(2) -0.010(2)
C14 0.040(2) 0.057(2) 0.057(2) -0.020(2) -0.011(2) -0.016(2)
C15 0.040(2) 0.051(2) 0.053(2) -0.022(2) 0.002(1) -0.023(2)
C16 0.042(2) 0.051(2) 0.068(2) -0.024(2) 0.011(2) -0.028(2)
C17 0.043(2) 0.033(2) 0.065(2) -0.015(2) 0.005(2) -0.021(1)
C18 0.058(2) 0.039(2) 0.034(2) -0.015(1) 0.009(1) -0.032(2)
C19 0.101(3) 0.059(2) 0.049(2) 0.007(2) -0.028(2) -0.057(2)
C20 0.112(3) 0.055(2) 0.042(2) 0.007(2) -0.023(2) -0.058(2)
C21 0.045(2) 0.040(2) 0.038(2) -0.005(1) -0.003(1) -0.023(1)
C22 0.048(2) 0.039(2) 0.040(2) -0.013(1) -0.009(2) -0.011(1)
C23 0.06(1) 0.040(3) 0.065(6) -0.008(5) 0.018(6) -0.010(7)
C24 0.043(5) 0.048(6) 0.074(5) -0.020(5) -0.014(4) -0.020(4)

loop_
_atom_type_symbol
_atom_type_description
_atom_type_scat_dispersion_real
_atom_type_scat_dispersion_imag
_atom_type_scat_source
C C 0.0033 0.0016 'International Tables Vol C Tables 4.2.6.8 and 6.1.1.4'
H H 0.0000 0.0000 'International Tables Vol C Tables 4.2.6.8 and 6.1.1.4'
N N 0.0061 0.0033 'International Tables Vol C Tables 4.2.6.8 and 6.1.1.4'
S S 0.1246 0.1234 'International Tables Vol C Tables 4.2.6.8 and 6.1.1.4'
Cu Cu 0.3201 1.2651 'International Tables Vol C Tables 4.2.6.8 and 6.1.1.4'

loop_
_geom_angle_atom_site_label_1
_geom_angle_atom_site_label_2
_geom_angle_atom_site_label_3
_geom_angle
_geom_angle_site_symmetry_1
_geom_angle_site_symmetry_3
_geom_angle_publ_flag
N1 Cu2 N2 79.8(1) . . yes
N1 Cu2 N3 158.4(1) . . yes
N1 Cu2 N5 101.5(1) . . ?
N1 Cu2 N6 91.0(1) . . ?
N2 Cu2 N3 79.3(1) . . yes
N2 Cu2 N5 176.6(1) . . ?
N2 Cu2 N6 87.8(1) . . ?
N3 Cu2 N5 99.1(1) . . ?
N3 Cu2 N6 93.4(1) . . ?
N5 Cu2 N6 95.3(1) . . yes
N4 Cu1 S1 102.3(1) 1_445 . ?
N4 Cu1 S2 111.5(1) 1_445 1_455 yes
N4 Cu1 S3 111.1(1) 1_445 . ?
S1 Cu1 S2 111.9(1) . 1_455 ?
S1 Cu1 S3 107.8(1) . . yes
S2 Cu1 S3 111.9(1) 1_455 . ?
C21 S1 Cu1 105.0(1) . . ?
C22 S2 Cu1 96.8(1) . 1_655 ?
C23 S3 Cu1 98.8(8) . . ?
C1 N1 C5 118.6(3) . . ?
C1 N1 Cu2 127.0(2) . . ?
C5 N1 Cu2 114.13(19) . . ?
C10 N2 C6 121.5(2) . . ?
C10 N2 Cu2 119.56(19) . . ?
C6 N2 Cu2 118.57(19) . . ?
C15 N3 C11 118.7(3) . . ?
C15 N3 Cu2 126.9(2) . . ?
C11 N3 Cu2 114.30(18) . . ?
C16 N4 C20 116.2(3) . . ?
C16 N4 Cu1 121.1(2) . 1_665 ?
C20 N4 Cu1 122.5(2) . 1_665 ?
C21 N5 Cu2 170.6(3) . . ?
C22 N6 Cu2 150.5(3) . . ?
N1 C1 C2 122.5(3) . . ?
C1 C2 C3 119.1(3) . . ?
C2 C3 C4 119.0(3) . . ?
C5 C4 C3 118.9(3) . . ?
N1 C5 C4 121.8(3) . . ?
N1 C5 C6 113.6(3) . . ?
C4 C5 C6 124.6(3) . . ?
N2 C6 C7 120.6(3) . . ?
N2 C6 C5 113.2(2) . . ?
C7 C6 C5 126.2(3) . . ?
C6 C7 C8 119.3(3) . . ?
C9 C8 C7 118.1(3) . . ?
C9 C8 C18 121.0(3) . . ?
C7 C8 C18 120.9(3) . . ?
C10 C9 C8 119.7(3) . . ?
N2 C10 C9 120.8(3) . . ?
N2 C10 C11 112.8(2) . . ?
C9 C10 C11 126.4(3) . . ?
N3 C11 C12 122.0(3) . . ?
N3 C11 C10 113.8(2) . . ?
C12 C11 C10 124.2(3) . . ?
C11 C12 C13 118.7(3) . . ?
C14 C13 C12 119.4(3) . . ?
C13 C14 C15 119.0(3) . . ?
N3 C15 C14 122.2(3) . . ?
N4 C16 C17 123.8(3) . . ?
C16 C17 C18 120.1(3) . . ?
C19 C18 C17 115.9(3) . . ?
C19 C18 C8 122.1(3) . . ?
C17 C18 C8 121.9(3) . . ?
C20 C19 C18 120.5(3) . . ?
N4 C20 C19 123.4(3) . . ?
N5 C21 S1 178.6(3) . . ?
N6 C22 S2 178.6(3) . . ?
N7 C23 S3 176(2) . . ?
N8 C24 S4 165(2) . . ?
N1 C1 H1 118.8 . . ?
C2 C1 H1 118.8 . . ?
C1 C2 H2 120.4 . . ?
C3 C2 H2 120.4 . . ?
C2 C3 H3 120.5 . . ?
C4 C3 H3 120.5 . . ?
C5 C4 H4 120.6 . . ?
C3 C4 H4 120.6 . . ?
C6 C7 H7 120.3 . . ?
C8 C7 H7 120.3 . . ?
C10 C9 H9 120.1 . . ?
C8 C9 H9 120.1 . . ?
C11 C12 H12 120.6 . . ?
C13 C12 H12 120.6 . . ?
C14 C13 H13 120.3 . . ?
C12 C13 H13 120.3 . . ?
C13 C14 H14 120.5 . . ?
C15 C14 H14 120.5 . . ?
N3 C15 H15 118.9 . . ?
C14 C15 H15 118.9 . . ?
N4 C16 H16 118.1 . . ?
C17 C16 H16 118.1 . . ?
C16 C17 H17 120.0 . . ?
C18 C17 H17 120.0 . . ?
C20 C19 H19 119.8 . . ?
C18 C19 H19 119.8 . . ?
N4 C20 H20 118.3 . . ?
C19 C20 H20 118.3 . . ?

loop_
_geom_bond_atom_site_label_1
_geom_bond_atom_site_label_2
_geom_bond_distance
_geom_bond_site_symmetry_2
_geom_bond_publ_flag
Cu2 N1 2.044(2) . yes
Cu2 N2 1.942(2) . yes
Cu2 N3 2.055(2) . yes
Cu2 N5 1.918(3) . yes
Cu2 N6 2.319(3) . yes
Cu2 S4 2.977(5) . no
Cu1 N4 2.084(2) 1_445 yes
Cu1 S1 2.313(1) . yes
Cu1 S2 2.357(1) 1_455 yes
Cu1 S3 2.214(2) . yes
S1 C21 1.627(3) . ?
S2 C22 1.654(4) . ?
S3 C23 1.614(8) . ?
S4 C24 1.628(6) . ?
N1 C1 1.334(4) . ?
N1 C5 1.356(4) . ?
N2 C10 1.331(4) . ?
N2 C6 1.339(4) . ?
N3 C15 1.337(4) . ?
N3 C11 1.350(4) . ?
N4 C16 1.326(5) . ?
N4 C20 1.329(5) . ?
N5 C21 1.146(4) . ?
N6 C22 1.141(4) . ?
N7 C23 1.151(8) . ?
N8 C24 1.150(9) . ?
C1 C2 1.372(5) . ?
C2 C3 1.371(5) . ?
C3 C4 1.395(4) . ?
C4 C5 1.368(4) . ?
C5 C6 1.486(4) . ?
C6 C7 1.383(4) . ?
C7 C8 1.403(4) . ?
C8 C9 1.396(4) . ?
C8 C18 1.488(4) . ?
C9 C10 1.378(4) . ?
C10 C11 1.491(4) . ?
C11 C12 1.373(4) . ?
C12 C13 1.386(5) . ?
C13 C14 1.371(5) . ?
C14 C15 1.378(5) . ?
C16 C17 1.379(4) . ?
C17 C18 1.379(4) . ?
C18 C19 1.382(5) . ?
C19 C20 1.376(4) . ?
C1 H1 0.93 . ?
C2 H2 0.93 . ?
C3 H3 0.93 . ?
C4 H4 0.93 . ?
C7 H7 0.93 . ?
C9 H9 0.93 . ?
C12 H12 0.93 . ?
C13 H13 0.93 . ?
C14 H14 0.93 . ?
C15 H15 0.93 . ?
C16 H16 0.93 . ?
C17 H17 0.93 . ?
C19 H19 0.93 . ?
C20 H20 0.93 . ?

loop_
_geom_torsion_atom_site_label_1
_geom_torsion_atom_site_label_2
_geom_torsion_atom_site_label_3
_geom_torsion_atom_site_label_4
_geom_torsion
_geom_torsion_site_symmetry_1
_geom_torsion_site_symmetry_2
_geom_torsion_site_symmetry_3
_geom_torsion_site_symmetry_4
_geom_torsion_publ_flag
N4 Cu1 S1 C21 173.4(2) 1_445 . . . ?
S3 Cu1 S1 C21 56.3(2) . . . . ?
S2 Cu1 S1 C21 -67.2(1) 1_455 . . . ?
N4 Cu1 S3 C23 53(1) 1_445 . . . ?
S1 Cu1 S3 C23 164(1) . . . . ?
S2 Cu1 S3 C23 -72(1) 1_455 . . . ?
N5 Cu2 N1 C1 1.7(3) . . . . ?
N2 Cu2 N1 C1 178.5(3) . . . . ?
N3 Cu2 N1 C1 164.2(3) . . . . ?
N6 Cu2 N1 C1 -93.9(3) . . . . ?
N5 Cu2 N1 C5 175.8(2) . . . . ?
N2 Cu2 N1 C5 -7.4(2) . . . . ?
N3 Cu2 N1 C5 -21.7(4) . . . . ?
N6 Cu2 N1 C5 80.2(2) . . . . ?
N1 Cu2 N2 C10 -179.1(2) . . . . ?
N3 Cu2 N2 C10 -4.4(2) . . . . ?
N6 Cu2 N2 C10 89.5(2) . . . . ?
N1 Cu2 N2 C6 7.5(2) . . . . ?
N3 Cu2 N2 C6 -177.8(2) . . . . ?
N6 Cu2 N2 C6 -83.9(2) . . . . ?
N5 Cu2 N3 C15 -2.9(3) . . . . ?
N2 Cu2 N3 C15 -179.8(3) . . . . ?
N1 Cu2 N3 C15 -165.5(3) . . . . ?
N6 Cu2 N3 C15 93.1(3) . . . . ?
N5 Cu2 N3 C11 -179.2(2) . . . . ?
N2 Cu2 N3 C11 3.9(2) . . . . ?
N1 Cu2 N3 C11 18.2(4) . . . . ?
N6 Cu2 N3 C11 -83.2(2) . . . . ?
N5 Cu2 N6 C22 -177.6(6) . . . . ?
N2 Cu2 N6 C22 3.8(6) . . . . ?
N1 Cu2 N6 C22 -75.9(6) . . . . ?
N3 Cu2 N6 C22 82.9(6) . . . . ?
C5 N1 C1 C2 -1.4(5) . . . . ?
Cu2 N1 C1 C2 172.5(2) . . . . ?
N1 C1 C2 C3 0.2(5) . . . . ?
C1 C2 C3 C4 0.7(5) . . . . ?
C2 C3 C4 C5 -0.5(5) . . . . ?
C1 N1 C5 C4 1.6(5) . . . . ?
Cu2 N1 C5 C4 -173.0(3) . . . . ?
C1 N1 C5 C6 -179.0(3) . . . . ?
Cu2 N1 C5 C6 6.3(3) . . . . ?
C3 C4 C5 N1 -0.7(5) . . . . ?
C3 C4 C5 C6 180.0(3) . . . . ?
C10 N2 C6 C7 0.7(5) . . . . ?
Cu2 N2 C6 C7 174.0(2) . . . . ?
C10 N2 C6 C5 -179.4(3) . . . . ?
Cu2 N2 C6 C5 -6.1(3) . . . . ?
N1 C5 C6 N2 -0.5(4) . . . . ?
C4 C5 C6 N2 178.8(3) . . . . ?
N1 C5 C6 C7 179.4(3) . . . . ?
C4 C5 C6 C7 -1.3(5) . . . . ?
N2 C6 C7 C8 0.2(5) . . . . ?
C5 C6 C7 C8 -179.6(3) . . . . ?
C6 C7 C8 C9 -0.3(5) . . . . ?
C6 C7 C8 C18 178.5(3) . . . . ?
C7 C8 C9 C10 -0.5(5) . . . . ?
C18 C8 C9 C10 -179.3(3) . . . . ?
C6 N2 C10 C9 -1.5(4) . . . . ?
Cu2 N2 C10 C9 -174.8(2) . . . . ?
C6 N2 C10 C11 177.2(3) . . . . ?
Cu2 N2 C10 C11 3.9(3) . . . . ?
C8 C9 C10 N2 1.4(5) . . . . ?
C8 C9 C10 C11 -177.1(3) . . . . ?
C15 N3 C11 C12 0.3(5) . . . . ?
Cu2 N3 C11 C12 177.0(2) . . . . ?
C15 N3 C11 C10 -179.6(3) . . . . ?
Cu2 N3 C11 C10 -3.0(3) . . . . ?
N2 C10 C11 N3 -0.4(4) . . . . ?
C9 C10 C11 N3 178.3(3) . . . . ?
N2 C10 C11 C12 179.7(3) . . . . ?
C9 C10 C11 C12 -1.7(5) . . . . ?
N3 C11 C12 C13 -0.5(5) . . . . ?
C10 C11 C12 C13 179.4(3) . . . . ?
C11 C12 C13 C14 0.3(5) . . . . ?
C12 C13 C14 C15 0.2(6) . . . . ?
C11 N3 C15 C14 0.1(5) . . . . ?
Cu1 N3 C15 C14 -176.0(3) . . . . ?
C13 C14 C15 N3 -0.4(5) . . . . ?
C20 N4 C16 C17 -1.8(5) . . . . ?
Cu1 N4 C16 C17 174.5(3) 1_665 . . . ?
N4 C16 C17 C18 0.2(6) . . . . ?
C16 C17 C18 C19 1.8(5) . . . . ?
C16 C17 C18 C8 -176.0(3) . . . . ?
C9 C8 C18 C19 6.9(5) . . . . ?
C7 C8 C18 C19 -171.9(3) . . . . ?
C9 C8 C18 C17 -175.4(3) . . . . ?
C7 C8 C18 C17 5.8(5) . . . . ?
C17 C18 C19 C20 -2.2(6) . . . . ?
C8 C18 C19 C20 175.7(4) . . . . ?
C16 N4 C20 C19 1.5(6) . . . . ?
Cu1 N4 C20 C19 -174.8(3) 1_665 . . . ?
C18 C19 C20 N4 0.6(7) . . . . ?
